data_7239191
loop_
_publ_author_name
'Tang, Yun-Yu'
'Ding, Cai-Xia'
'Ng, Seik-Weng'
'Xie, Yong-Shu'

_publ_section_title
;
 Syntheses, structures and photoluminescence of Zn(ii), Ag(i), Cu(i) and
 Co(ii) coordination polymers of a tetrapyridyl ligand
;
_journal_issue 39
_journal_name_full 'RSC Advances'
_journal_page_first 18134
_journal_paper_doi 10.1039/c3ra43405b
_journal_volume 3
_journal_year 2013
_chemical_formula_sum 'C60 H73 Co4 N10 O30 S4'
_chemical_formula_weight 1778.24
_space_group_IT_number 2
_space_group_name_Hall '-P 1'
_space_group_name_H-M_alt 'P -1'
_symmetry_cell_setting triclinic
_symmetry_space_group_name_H-M 'P -1'
_atom_sites_solution_hydrogens geom
_atom_sites_solution_primary direct
_atom_sites_solution_secondary difmap
_audit_creation_method SHELXL-97
_cell_angle_alpha 109.411(2)
_cell_angle_beta 108.631(2)
_cell_angle_gamma 98.7100(10)
_cell_formula_units_Z 1
_cell_length_a 12.2383(11)
_cell_length_b 12.2768(12)
_cell_length_c 14.7929(16)
_cell_measurement_reflns_used 2168
_cell_measurement_temperature 298(2)
_cell_measurement_theta_max 27.223
_cell_measurement_theta_min 2.865
_cell_volume 1902.1(3)
_computing_cell_refinement 'Bruker SMART'
_computing_data_collection 'Bruker SMART'
_computing_data_reduction 'Bruker SAINT'
_computing_molecular_graphics 'Bruker SHELXTL'
_computing_publication_material 'Bruker SHELXTL'
_computing_structure_refinement 'SHELXL-97 (Sheldrick, 1997)'
_computing_structure_solution 'SHELXS-97 (Sheldrick, 1990)'
_diffrn_ambient_temperature 298(2)
_diffrn_measured_fraction_theta_full 0.982
_diffrn_measured_fraction_theta_max 0.982
_diffrn_measurement_device_type 'CCD area detector'
_diffrn_measurement_method 'phi and omega scans'
_diffrn_radiation_monochromator graphite
_diffrn_radiation_source 'fine-focus sealed tube'
_diffrn_radiation_type MoK\a
_diffrn_radiation_wavelength 0.71073
_diffrn_reflns_av_R_equivalents 0.0335
_diffrn_reflns_av_sigmaI/netI 0.0788
_diffrn_reflns_limit_h_max 14
_diffrn_reflns_limit_h_min -14
_diffrn_reflns_limit_k_max 13
_diffrn_reflns_limit_k_min -14
_diffrn_reflns_limit_l_max 13
_diffrn_reflns_limit_l_min -17
_diffrn_reflns_number 9889
_diffrn_reflns_theta_full 25.02
_diffrn_reflns_theta_max 25.02
_diffrn_reflns_theta_min 2.55
_exptl_absorpt_coefficient_mu 1.055
_exptl_absorpt_correction_T_max 0.8838
_exptl_absorpt_correction_T_min 0.6899
_exptl_absorpt_correction_type multi-scan
_exptl_absorpt_process_details sadabs
_exptl_crystal_density_diffrn 1.552
_exptl_crystal_density_method 'not measured'
_exptl_crystal_F_000 915
_exptl_crystal_size_max 0.38
_exptl_crystal_size_mid 0.21
_exptl_crystal_size_min 0.12
_refine_diff_density_max 1.155
_refine_diff_density_min -0.635
_refine_diff_density_rms 0.125
_refine_ls_extinction_method none
_refine_ls_goodness_of_fit_ref 1.033
_refine_ls_hydrogen_treatment constr
_refine_ls_matrix_type full
_refine_ls_number_parameters 550
_refine_ls_number_reflns 6603
_refine_ls_number_restraints 6
_refine_ls_restrained_S_all 1.034
_refine_ls_R_factor_all 0.1136
_refine_ls_R_factor_gt 0.0643
_refine_ls_shift/su_max 0.001
_refine_ls_shift/su_mean 0.000
_refine_ls_structure_factor_coef Fsqd
_refine_ls_weighting_details 'calc w=1/[\s^2^(Fo^2^)+(0.1076P)^2^+2.4634P] where P=(Fo^2^+2Fc^2^)/3'
_refine_ls_weighting_scheme calc
_refine_ls_wR_factor_gt 0.1737
_refine_ls_wR_factor_ref 0.2136
_reflns_number_gt 3706
_reflns_number_total 6603
_reflns_threshold_expression >2sigma(I)
_cod_data_source_file c3ra43405b.txt
_cod_data_source_block 110403b
_cod_depositor_comments
;
The following automatic conversions were performed:

data item '_symmetry_cell_setting' value 'Triclinic' was changed to
'triclinic' in accordance with the
/home/saulius/struct/COD-crude-data/automatic-downloads/DataCite-retrospective/RSC/depositions/lib/dictionaries/cif_core.dic
dictionary named 'cif_core.dic' version 2.4.2 last updated on
2011-04-26.

Automatic conversion script
Id: cif_fix_values 6909 2019-04-08 15:41:33Z antanas 
;
_cod_original_sg_symbol_H-M P-1
_cod_database_code 7239191

loop_
_symmetry_equiv_pos_as_xyz
'x, y, z'
'-x, -y, -z'

loop_
_atom_site_label
_atom_site_type_symbol
_atom_site_fract_x
_atom_site_fract_y
_atom_site_fract_z
_atom_site_U_iso_or_equiv
_atom_site_adp_type
_atom_site_occupancy
_atom_site_symmetry_multiplicity
_atom_site_calc_flag
_atom_site_refinement_flags
_atom_site_disorder_assembly
_atom_site_disorder_group
Co1 Co 1.0000 1.0000 0.5000 0.0199(3) Uani 1 2 d S . .
Co2 Co 0.0000 0.5000 0.0000 0.0201(3) Uani 1 2 d S . .
Co3 Co 0.0000 0.0000 0.0000 0.0207(3) Uani 1 2 d S . .
Co4 Co 1.0000 0.5000 0.5000 0.0211(3) Uani 1 2 d S . .
N1 N 0.8330(5) 0.9418(5) 0.3661(4) 0.0276(13) Uani 1 1 d . . .
N2 N 0.1705(5) 0.6187(5) 0.0402(4) 0.0252(12) Uani 1 1 d . . .
N3 N 0.1681(4) 0.0539(5) 0.1255(4) 0.0234(12) Uani 1 1 d . . .
N4 N 0.8239(5) 0.3917(5) 0.4659(4) 0.0258(13) Uani 1 1 d . . .
N5 N 0.508(3) 0.590(3) 0.324(2) 0.159(13) Uani 0.50 1 d P . .
N6 N 0.5843(19) 0.5550(17) 0.9957(18) 0.095(7) Uani 0.50 1 d P . .
O1 O 1.1018(4) 1.0096(4) 0.4107(3) 0.0299(11) Uani 1 1 d . . .
H1B H 1.0789 1.0513 0.3765 0.036 Uiso 1 1 d R . .
H1C H 1.0933 0.9393 0.3679 0.036 Uiso 1 1 d R . .
O2 O 0.9981(4) 0.8198(4) 0.4681(3) 0.0329(12) Uani 1 1 d . . .
H2C H 0.9728 0.7740 0.4037 0.039 Uiso 1 1 d R . .
H2D H 0.9896 0.7762 0.5010 0.039 Uiso 1 1 d R . .
O3 O 0.0910(4) 0.3813(4) 0.0542(4) 0.0365(12) Uani 1 1 d . . .
H3B H 0.0979 0.3296 0.0030 0.044 Uiso 1 1 d R . .
H3C H 0.0476 0.3436 0.0753 0.044 Uiso 1 1 d R . .
O4 O 0.0094(4) 0.5893(4) 0.1486(3) 0.0303(11) Uani 1 1 d . . .
O5 O 0.0935(5) 0.7960(5) 0.2713(4) 0.0542(16) Uani 1 1 d . . .
O6 O -0.0969(5) 0.7355(5) 0.1284(4) 0.0446(14) Uani 1 1 d . . .
O7 O -0.0826(5) 0.6692(4) 0.2661(4) 0.0376(12) Uani 1 1 d . . .
O8 O -0.0228(4) 0.1720(4) 0.0613(4) 0.0319(11) Uani 1 1 d . . .
H8A H -0.0102 0.1938 0.1333 0.038 Uiso 1 1 d R . .
H8B H -0.1029 0.1707 0.0225 0.038 Uiso 1 1 d R . .
O9 O -0.0821(4) -0.0452(4) 0.0999(4) 0.0357(12) Uani 1 1 d . . .
H9B H -0.0430 0.0042 0.1633 0.043 Uiso 1 1 d R . .
H9C H -0.0823 -0.1160 0.0955 0.043 Uiso 1 1 d R . .
O10 O 0.9319(4) 0.4974(4) 0.3461(3) 0.0343(12) Uani 1 1 d . . .
H10B H 0.9596 0.4533 0.3064 0.041 Uiso 1 1 d R . .
H10C H 0.9469 0.5679 0.3474 0.041 Uiso 1 1 d R . .
O11 O 1.0323(4) 0.3307(4) 0.4303(3) 0.0308(11) Uani 1 1 d . A .
O12 O 0.9791(14) 0.3003(9) 0.2506(6) 0.060(5) Uani 0.82(3) 1 d P A 1
O13 O 1.1851(9) 0.3473(8) 0.3607(9) 0.079(5) Uani 0.82(3) 1 d P A 1
O14 O 1.0498(15) 0.1520(14) 0.3057(13) 0.046(4) Uani 0.82(3) 1 d P A 1
O12' O 1.219(4) 0.296(4) 0.412(3) 0.072(17) Uani 0.18(3) 1 d P A 2
O13' O 1.023(7) 0.158(7) 0.300(7) 0.053(18) Uani 0.18(3) 1 d PU A 2
O14' O 1.080(4) 0.348(3) 0.290(3) 0.048(14) Uani 0.18(3) 1 d P A 2
O15 O 0.2646(8) 0.4627(7) 0.2446(6) 0.114(3) Uani 1 1 d . . .
H15B H 0.2087 0.4369 0.1842 0.136 Uiso 1 1 d R . .
H15C H 0.2412 0.4284 0.2793 0.136 Uiso 0.50 1 d PR . .
S1 S -0.01845(17) 0.69926(16) 0.20409(14) 0.0304(4) Uani 1 1 d . . .
S2 S 1.0649(2) 0.28190(17) 0.33836(16) 0.0415(5) Uani 1 1 d . . .
C1 C 0.5044(5) 0.8523(5) 0.1113(5) 0.0178(13) Uani 1 1 d . . .
C2 C 0.4999(6) 0.9254(6) 0.0521(5) 0.0235(14) Uani 1 1 d . . .
C3 C 0.4221(6) 0.9960(6) 0.0495(5) 0.0267(15) Uani 1 1 d . . .
H3 H 0.3691 0.9925 0.0823 0.032 Uiso 1 1 calc R . .
C4 C 0.4228(6) 1.0718(6) -0.0019(5) 0.0294(16) Uani 1 1 d . . .
H4 H 0.3716 1.1205 -0.0026 0.035 Uiso 1 1 calc R . .
C5 C 0.8054(6) 1.0173(6) 0.3192(5) 0.0324(17) Uani 1 1 d . . .
H5 H 0.8620 1.0912 0.3439 0.039 Uiso 1 1 calc R . .
C6 C 0.6995(6) 0.9912(6) 0.2377(5) 0.0317(16) Uani 1 1 d . . .
H6 H 0.6849 1.0473 0.2093 0.038 Uiso 1 1 calc R . .
C7 C 0.6135(6) 0.8814(6) 0.1971(5) 0.0238(15) Uani 1 1 d . . .
C8 C 0.6418(6) 0.8022(6) 0.2443(5) 0.0269(15) Uani 1 1 d . . .
H8 H 0.5879 0.7267 0.2202 0.032 Uiso 1 1 calc R . .
C9 C 0.7498(6) 0.8372(6) 0.3265(5) 0.0294(16) Uani 1 1 d . . .
H9 H 0.7663 0.7833 0.3570 0.035 Uiso 1 1 calc R . .
C10 C 0.2558(6) 0.6699(6) 0.1375(5) 0.0280(15) Uani 1 1 d . . .
H10 H 0.2386 0.6540 0.1895 0.034 Uiso 1 1 calc R . .
C11 C 0.3673(6) 0.7445(6) 0.1646(5) 0.0269(15) Uani 1 1 d . . .
H11 H 0.4238 0.7768 0.2332 0.032 Uiso 1 1 calc R . .
C12 C 0.3951(6) 0.7714(6) 0.0890(5) 0.0252(15) Uani 1 1 d . . .
C13 C 0.3070(6) 0.7191(6) -0.0117(5) 0.0310(16) Uani 1 1 d . . .
H13 H 0.3214 0.7352 -0.0646 0.037 Uiso 1 1 calc R . .
C14 C 0.1986(6) 0.6437(6) -0.0334(5) 0.0289(16) Uani 1 1 d . . .
H14 H 0.1417 0.6081 -0.1018 0.035 Uiso 1 1 calc R . .
C15 C 0.4916(5) 0.1472(5) 0.3877(4) 0.0165(13) Uani 1 1 d . . .
C16 C 0.4971(6) 0.0749(6) 0.4471(5) 0.0257(15) Uani 1 1 d . . .
C17 C 0.5806(6) 0.0093(6) 0.4538(5) 0.0291(16) Uani 1 1 d . . .
H17 H 0.6349 0.0161 0.4227 0.035 Uiso 1 1 calc R . .
C18 C 0.5840(6) -0.0655(6) 0.5059(5) 0.0294(16) Uani 1 1 d . . .
H18 H 0.6398 -0.1092 0.5097 0.035 Uiso 1 1 calc R . .
C19 C 0.2502(6) 0.1620(6) 0.1698(5) 0.0278(16) Uani 1 1 d . . .
H19 H 0.2337 0.2168 0.1402 0.033 Uiso 1 1 calc R . .
C20 C 0.3570(6) 0.1988(6) 0.2556(5) 0.0271(15) Uani 1 1 d . . .
H20 H 0.4094 0.2757 0.2828 0.033 Uiso 1 1 calc R . .
C21 C 0.3844(6) 0.1179(6) 0.3006(5) 0.0241(15) Uani 1 1 d . . .
C22 C 0.2993(6) 0.0057(6) 0.2587(5) 0.0253(15) Uani 1 1 d . . .
H22 H 0.3128 -0.0496 0.2882 0.030 Uiso 1 1 calc R . .
C23 C 0.1955(6) -0.0219(6) 0.1733(5) 0.0253(15) Uani 1 1 d . . .
H23 H 0.1402 -0.0973 0.1464 0.030 Uiso 1 1 calc R . .
C24 C 0.7407(6) 0.3366(6) 0.3680(6) 0.0340(17) Uani 1 1 d . . .
H24 H 0.7590 0.3520 0.3162 0.041 Uiso 1 1 calc R . .
C25 C 0.6302(6) 0.2588(6) 0.3386(5) 0.0348(17) Uani 1 1 d . . .
H25 H 0.5757 0.2241 0.2692 0.042 Uiso 1 1 calc R . .
C26 C 0.6008(6) 0.2328(6) 0.4135(5) 0.0253(15) Uani 1 1 d . . .
C27 C 0.6846(6) 0.2878(6) 0.5133(5) 0.0337(17) Uani 1 1 d . . .
H27 H 0.6686 0.2729 0.5661 0.040 Uiso 1 1 calc R . .
C28 C 0.7926(6) 0.3652(6) 0.5364(5) 0.0331(17) Uani 1 1 d . . .
H28 H 0.8475 0.4015 0.6056 0.040 Uiso 1 1 calc R . .
C29 C 0.543(4) 0.567(3) 0.395(4) 0.160(15) Uani 0.50 1 d P . .
C30 C 0.563(4) 0.565(4) 0.499(3) 0.172(15) Uani 0.50 1 d P . .
H30A H 0.5600 0.6399 0.5453 0.257 Uiso 0.50 1 calc PR . .
H30B H 0.6404 0.5534 0.5282 0.257 Uiso 0.50 1 calc PR . .
H30C H 0.5014 0.4998 0.4918 0.257 Uiso 0.50 1 calc PR . .
C31 C 0.485(3) 0.525(2) 0.9364(17) 0.083(8) Uani 0.50 1 d P . .
C32 C 0.398(3) 0.527(3) 0.838(2) 0.157(15) Uani 0.50 1 d P . .
H32A H 0.3616 0.5905 0.8559 0.236 Uiso 0.50 1 calc PR . .
H32B H 0.3369 0.4511 0.7981 0.236 Uiso 0.50 1 calc PR . .
H32C H 0.4413 0.5411 0.7967 0.236 Uiso 0.50 1 calc PR . .

loop_
_atom_site_aniso_label
_atom_site_aniso_U_11
_atom_site_aniso_U_22
_atom_site_aniso_U_33
_atom_site_aniso_U_23
_atom_site_aniso_U_13
_atom_site_aniso_U_12
Co1 0.0215(7) 0.0204(7) 0.0165(6) 0.0078(5) 0.0053(5) 0.0063(5)
Co2 0.0223(7) 0.0161(6) 0.0197(7) 0.0054(5) 0.0087(5) 0.0029(5)
Co3 0.0200(7) 0.0205(7) 0.0194(7) 0.0085(5) 0.0048(5) 0.0054(5)
Co4 0.0211(7) 0.0204(7) 0.0194(7) 0.0079(5) 0.0071(5) 0.0024(5)
N1 0.026(3) 0.028(3) 0.024(3) 0.012(3) 0.004(3) 0.003(3)
N2 0.025(3) 0.023(3) 0.025(3) 0.011(3) 0.009(3) 0.002(2)
N3 0.019(3) 0.026(3) 0.024(3) 0.011(3) 0.006(2) 0.006(2)
N4 0.025(3) 0.025(3) 0.026(3) 0.013(3) 0.008(3) 0.003(2)
N5 0.17(3) 0.19(3) 0.11(2) 0.08(2) 0.05(2) -0.01(2)
N6 0.090(16) 0.076(13) 0.097(16) 0.005(12) 0.027(13) 0.054(12)
O1 0.041(3) 0.026(3) 0.031(3) 0.014(2) 0.021(2) 0.013(2)
O2 0.056(3) 0.020(2) 0.020(2) 0.008(2) 0.012(2) 0.010(2)
O3 0.055(3) 0.025(3) 0.032(3) 0.014(2) 0.020(3) 0.011(2)
O4 0.040(3) 0.024(3) 0.025(3) 0.007(2) 0.015(2) 0.009(2)
O5 0.058(4) 0.029(3) 0.054(4) -0.002(3) 0.022(3) 0.000(3)
O6 0.072(4) 0.045(3) 0.033(3) 0.021(3) 0.028(3) 0.032(3)
O7 0.053(3) 0.037(3) 0.035(3) 0.017(2) 0.028(3) 0.017(2)
O8 0.042(3) 0.026(3) 0.026(3) 0.008(2) 0.013(2) 0.012(2)
O9 0.047(3) 0.034(3) 0.031(3) 0.017(2) 0.018(2) 0.012(2)
O10 0.044(3) 0.029(3) 0.029(3) 0.012(2) 0.015(2) 0.007(2)
O11 0.047(3) 0.026(3) 0.029(3) 0.014(2) 0.022(2) 0.016(2)
O12 0.114(12) 0.059(6) 0.030(5) 0.026(4) 0.035(6) 0.055(7)
O13 0.081(8) 0.060(6) 0.094(10) 0.014(6) 0.060(8) 0.001(5)
O14 0.075(9) 0.033(5) 0.046(6) 0.021(4) 0.029(6) 0.032(6)
O12' 0.09(3) 0.08(3) 0.06(3) 0.02(2) 0.05(2) 0.02(2)
O13' 0.07(2) 0.04(2) 0.05(2) 0.006(11) 0.056(14) 0.004(10)
O14' 0.06(4) 0.05(2) 0.06(2) 0.031(19) 0.03(3) 0.01(2)
O15 0.137(8) 0.082(6) 0.073(5) 0.027(5) -0.005(5) 0.012(5)
S1 0.0469(11) 0.0237(9) 0.0253(9) 0.0093(8) 0.0205(9) 0.0106(8)
S2 0.0692(15) 0.0284(11) 0.0424(12) 0.0145(9) 0.0405(12) 0.0155(10)
C1 0.012(3) 0.022(3) 0.021(3) 0.017(3) 0.003(3) -0.001(3)
C2 0.021(4) 0.027(4) 0.020(3) 0.014(3) 0.004(3) -0.001(3)
C3 0.026(4) 0.034(4) 0.023(4) 0.015(3) 0.012(3) 0.003(3)
C4 0.027(4) 0.035(4) 0.032(4) 0.019(3) 0.011(3) 0.013(3)
C5 0.027(4) 0.031(4) 0.032(4) 0.017(3) 0.004(3) -0.003(3)
C6 0.032(4) 0.033(4) 0.030(4) 0.021(3) 0.006(3) 0.002(3)
C7 0.021(4) 0.027(4) 0.024(4) 0.014(3) 0.006(3) 0.005(3)
C8 0.024(4) 0.025(4) 0.031(4) 0.016(3) 0.006(3) 0.006(3)
C9 0.032(4) 0.028(4) 0.030(4) 0.016(3) 0.008(3) 0.012(3)
C10 0.030(4) 0.028(4) 0.029(4) 0.015(3) 0.012(3) 0.008(3)
C11 0.024(4) 0.032(4) 0.023(4) 0.013(3) 0.006(3) 0.006(3)
C12 0.024(4) 0.025(4) 0.027(4) 0.014(3) 0.008(3) 0.002(3)
C13 0.028(4) 0.035(4) 0.026(4) 0.014(3) 0.009(3) -0.002(3)
C14 0.026(4) 0.030(4) 0.025(4) 0.013(3) 0.005(3) 0.001(3)
C15 0.008(3) 0.028(4) 0.014(3) 0.016(3) -0.002(2) 0.002(3)
C16 0.025(4) 0.029(4) 0.020(3) 0.013(3) 0.003(3) 0.004(3)
C17 0.027(4) 0.036(4) 0.029(4) 0.018(3) 0.012(3) 0.006(3)
C18 0.024(4) 0.034(4) 0.031(4) 0.015(3) 0.010(3) 0.007(3)
C19 0.030(4) 0.026(4) 0.029(4) 0.016(3) 0.008(3) 0.010(3)
C20 0.025(4) 0.025(4) 0.029(4) 0.015(3) 0.006(3) 0.004(3)
C21 0.020(4) 0.028(4) 0.024(4) 0.013(3) 0.007(3) 0.006(3)
C22 0.020(4) 0.027(4) 0.028(4) 0.015(3) 0.005(3) 0.008(3)
C23 0.026(4) 0.025(4) 0.022(4) 0.012(3) 0.004(3) 0.004(3)
C24 0.029(4) 0.040(4) 0.031(4) 0.020(4) 0.008(3) 0.001(3)
C25 0.027(4) 0.043(5) 0.027(4) 0.017(4) 0.002(3) -0.001(3)
C26 0.021(4) 0.030(4) 0.026(4) 0.014(3) 0.008(3) 0.005(3)
C27 0.032(4) 0.040(4) 0.024(4) 0.016(3) 0.008(3) -0.001(3)
C28 0.028(4) 0.038(4) 0.025(4) 0.012(3) 0.006(3) -0.002(3)
C29 0.18(4) 0.15(3) 0.14(4) 0.07(3) 0.03(3) 0.06(3)
C30 0.18(4) 0.17(4) 0.16(4) 0.07(3) 0.05(3) 0.07(3)
C31 0.11(2) 0.074(15) 0.055(14) 0.013(12) 0.020(15) 0.068(16)
C32 0.13(3) 0.10(2) 0.16(3) -0.03(2) 0.03(2) 0.08(2)

loop_
_atom_type_symbol
_atom_type_description
_atom_type_scat_dispersion_real
_atom_type_scat_dispersion_imag
_atom_type_scat_source
C C 0.0033 0.0016 'International Tables Vol C Tables 4.2.6.8 and 6.1.1.4'
H H 0.0000 0.0000 'International Tables Vol C Tables 4.2.6.8 and 6.1.1.4'
N N 0.0061 0.0033 'International Tables Vol C Tables 4.2.6.8 and 6.1.1.4'
O O 0.0106 0.0060 'International Tables Vol C Tables 4.2.6.8 and 6.1.1.4'
S S 0.1246 0.1234 'International Tables Vol C Tables 4.2.6.8 and 6.1.1.4'
Co Co 0.3494 0.9721 'International Tables Vol C Tables 4.2.6.8 and 6.1.1.4'

loop_
_geom_angle_atom_site_label_1
_geom_angle_atom_site_label_2
_geom_angle_atom_site_label_3
_geom_angle
_geom_angle_site_symmetry_1
_geom_angle_site_symmetry_3
O2 Co1 O2 180.000(1) . 2_776
O2 Co1 O1 89.71(17) . 2_776
O2 Co1 O1 90.29(17) 2_776 2_776
O2 Co1 O1 90.29(17) . .
O2 Co1 O1 89.71(17) 2_776 .
O1 Co1 O1 180.000(1) 2_776 .
O2 Co1 N1 90.22(19) . .
O2 Co1 N1 89.78(19) 2_776 .
O1 Co1 N1 88.08(19) 2_776 .
O1 Co1 N1 91.92(19) . .
O2 Co1 N1 89.78(19) . 2_776
O2 Co1 N1 90.22(19) 2_776 2_776
O1 Co1 N1 91.92(19) 2_776 2_776
O1 Co1 N1 88.08(19) . 2_776
N1 Co1 N1 180.000(1) . 2_776
O4 Co2 O4 180.00(14) . 2_565
O4 Co2 N2 90.07(19) . 2_565
O4 Co2 N2 89.93(19) 2_565 2_565
O4 Co2 N2 89.93(19) . .
O4 Co2 N2 90.07(19) 2_565 .
N2 Co2 N2 180.0 2_565 .
O4 Co2 O3 88.78(17) . .
O4 Co2 O3 91.22(17) 2_565 .
N2 Co2 O3 90.55(19) 2_565 .
N2 Co2 O3 89.45(19) . .
O4 Co2 O3 91.22(17) . 2_565
O4 Co2 O3 88.78(17) 2_565 2_565
N2 Co2 O3 89.45(19) 2_565 2_565
N2 Co2 O3 90.55(19) . 2_565
O3 Co2 O3 180.0 . 2_565
O8 Co3 O8 180.0(3) 2 .
O8 Co3 N3 90.70(19) 2 2
O8 Co3 N3 89.30(19) . 2
O8 Co3 N3 89.30(19) 2 .
O8 Co3 N3 90.70(19) . .
N3 Co3 N3 180.0(4) 2 .
O8 Co3 O9 93.73(17) 2 .
O8 Co3 O9 86.27(17) . .
N3 Co3 O9 92.75(18) 2 .
N3 Co3 O9 87.25(18) . .
O8 Co3 O9 86.27(17) 2 2
O8 Co3 O9 93.73(17) . 2
N3 Co3 O9 87.25(18) 2 2
N3 Co3 O9 92.75(18) . 2
O9 Co3 O9 180.0(4) . 2
O10 Co4 O10 180.000(1) 2_766 .
O10 Co4 O11 86.85(17) 2_766 2_766
O10 Co4 O11 93.15(17) . 2_766
O10 Co4 O11 93.15(17) 2_766 .
O10 Co4 O11 86.85(17) . .
O11 Co4 O11 180.000(1) 2_766 .
O10 Co4 N4 91.18(18) 2_766 .
O10 Co4 N4 88.82(18) . .
O11 Co4 N4 94.76(19) 2_766 .
O11 Co4 N4 85.24(19) . .
O10 Co4 N4 88.82(18) 2_766 2_766
O10 Co4 N4 91.18(18) . 2_766
O11 Co4 N4 85.24(19) 2_766 2_766
O11 Co4 N4 94.76(19) . 2_766
N4 Co4 N4 180.0 . 2_766
C9 N1 C5 115.4(6) . .
C9 N1 Co1 125.1(4) . .
C5 N1 Co1 119.5(4) . .
C10 N2 C14 116.6(6) . .
C10 N2 Co2 122.6(4) . .
C14 N2 Co2 120.7(4) . .
C19 N3 C23 114.8(5) . .
C19 N3 Co3 125.9(4) . .
C23 N3 Co3 119.1(4) . .
C28 N4 C24 114.8(6) . .
C28 N4 Co4 124.0(5) . .
C24 N4 Co4 120.9(4) . .
C31 N6 C31 83(2) . 2_667
Co1 O1 H1B 110.2 . .
Co1 O1 H1C 110.4 . .
H1B O1 H1C 108.7 . .
Co1 O2 H2C 114.9 . .
Co1 O2 H2D 131.5 . .
H2C O2 H2D 108.3 . .
Co2 O3 H3B 108.6 . .
Co2 O3 H3C 108.8 . .
H3B O3 H3C 107.8 . .
S1 O4 Co2 136.2(3) . .
Co3 O8 H8A 109.5 . .
Co3 O8 H8B 109.5 . .
H8A O8 H8B 109.5 . .
Co3 O9 H9B 110.4 . .
Co3 O9 H9C 110.3 . .
H9B O9 H9C 108.7 . .
Co4 O10 H10B 111.8 . .
Co4 O10 H10C 111.8 . .
H10B O10 H10C 109.6 . .
S2 O11 Co4 131.2(3) . .
H15B O15 H15C 108.4 . .
O5 S1 O6 110.0(3) . .
O5 S1 O7 111.1(3) . .
O6 S1 O7 109.1(3) . .
O5 S1 O4 109.2(3) . .
O6 S1 O4 109.9(3) . .
O7 S1 O4 107.5(3) . .
O14' S2 O13' 129(4) . .
O14' S2 O13 61(2) . .
O13' S2 O13 124(3) . .
O14' S2 O14 129.0(17) . .
O13' S2 O14 13(4) . .
O13 S2 O14 111.8(8) . .
O14' S2 O12 48(2) . .
O13' S2 O12 99(3) . .
O13 S2 O12 108.3(6) . .
O14 S2 O12 108.0(7) . .
O14' S2 O11 118.9(14) . .
O13' S2 O11 106(3) . .
O13 S2 O11 110.8(4) . .
O14 S2 O11 110.8(7) . .
O12 S2 O11 107.0(4) . .
O14' S2 O12' 101(2) . .
O13' S2 O12' 97(3) . .
O13 S2 O12' 40.1(15) . .
O14 S2 O12' 84.1(17) . .
O12 S2 O12' 147.0(15) . .
O11 S2 O12' 96.4(11) . .
C12 C1 C7 125.2(5) . .
C12 C1 C2 117.1(5) . .
C7 C1 C2 116.9(5) . .
C4 C2 C3 120.3(6) 2_675 .
C4 C2 C1 119.6(6) 2_675 .
C3 C2 C1 120.0(6) . .
C2 C3 C4 120.2(6) . .
C2 C3 H3 119.9 . .
C4 C3 H3 119.9 . .
C2 C4 C3 119.5(6) 2_675 .
C2 C4 H4 120.2 2_675 .
C3 C4 H4 120.2 . .
N1 C5 C6 123.8(6) . .
N1 C5 H5 118.1 . .
C6 C5 H5 118.1 . .
C5 C6 C7 120.1(6) . .
C5 C6 H6 119.9 . .
C7 C6 H6 119.9 . .
C6 C7 C8 116.5(6) . .
C6 C7 C1 120.6(6) . .
C8 C7 C1 122.8(6) . .
C9 C8 C7 119.0(6) . .
C9 C8 H8 120.5 . .
C7 C8 H8 120.5 . .
N1 C9 C8 125.3(6) . .
N1 C9 H9 117.4 . .
C8 C9 H9 117.4 . .
N2 C10 C11 123.6(6) . .
N2 C10 H10 118.2 . .
C11 C10 H10 118.2 . .
C10 C11 C12 119.6(6) . .
C10 C11 H11 120.2 . .
C12 C11 H11 120.2 . .
C13 C12 C11 117.0(6) . .
C13 C12 C1 119.8(6) . .
C11 C12 C1 123.2(6) . .
C14 C13 C12 120.2(6) . .
C14 C13 H13 119.9 . .
C12 C13 H13 119.9 . .
N2 C14 C13 123.0(6) . .
N2 C14 H14 118.5 . .
C13 C14 H14 118.5 . .
C21 C15 C26 124.7(5) . .
C21 C15 C16 118.1(5) . .
C26 C15 C16 116.7(5) . .
C17 C16 C18 119.6(6) . 2_656
C17 C16 C15 119.7(6) . .
C18 C16 C15 120.6(6) 2_656 .
C18 C17 C16 121.1(6) . .
C18 C17 H17 119.5 . .
C16 C17 H17 119.5 . .
C17 C18 C16 119.3(6) . 2_656
C17 C18 H18 120.3 . .
C16 C18 H18 120.3 2_656 .
N3 C19 C20 125.5(6) . .
N3 C19 H19 117.2 . .
C20 C19 H19 117.2 . .
C19 C20 C21 118.4(6) . .
C19 C20 H20 120.8 . .
C21 C20 H20 120.8 . .
C20 C21 C22 117.8(6) . .
C20 C21 C15 122.3(6) . .
C22 C21 C15 119.9(6) . .
C23 C22 C21 119.2(6) . .
C23 C22 H22 120.4 . .
C21 C22 H22 120.4 . .
N3 C23 C22 124.2(6) . .
N3 C23 H23 117.9 . .
C22 C23 H23 117.9 . .
N4 C24 C25 124.5(6) . .
N4 C24 H24 117.7 . .
C25 C24 H24 117.7 . .
C24 C25 C26 119.2(7) . .
C24 C25 H25 120.4 . .
C26 C25 H25 120.4 . .
C27 C26 C25 117.0(6) . .
C27 C26 C15 120.7(6) . .
C25 C26 C15 122.2(6) . .
C26 C27 C28 120.3(6) . .
C26 C27 H27 119.8 . .
C28 C27 H27 119.8 . .
N4 C28 C27 124.2(7) . .
N4 C28 H28 117.9 . .
C27 C28 H28 117.9 . .
N5 C29 C30 160(5) . .
C29 C30 H30A 109.5 . .
C29 C30 H30B 109.5 . .
H30A C30 H30B 109.5 . .
C29 C30 H30C 109.5 . .
H30A C30 H30C 109.5 . .
H30B C30 H30C 109.5 . .
N6 C31 C32 147(3) . .
N6 C31 N6 97(2) . 2_667
C32 C31 N6 116(3) . 2_667
C31 C32 H32A 109.5 . .
C31 C32 H32B 109.5 . .
H32A C32 H32B 109.5 . .
C31 C32 H32C 109.5 . .
H32A C32 H32C 109.5 . .
H32B C32 H32C 109.5 . .

loop_
_geom_bond_atom_site_label_1
_geom_bond_atom_site_label_2
_geom_bond_distance
_geom_bond_site_symmetry_2
Co1 O2 2.098(4) .
Co1 O2 2.098(4) 2_776
Co1 O1 2.103(4) 2_776
Co1 O1 2.103(4) .
Co1 N1 2.155(5) .
Co1 N1 2.155(5) 2_776
Co2 O4 2.060(4) .
Co2 O4 2.060(4) 2_565
Co2 N2 2.132(5) 2_565
Co2 N2 2.132(5) .
Co2 O3 2.169(4) .
Co2 O3 2.169(4) 2_565
Co3 O8 2.103(4) 2
Co3 O8 2.103(4) .
Co3 N3 2.109(5) 2
Co3 N3 2.109(5) .
Co3 O9 2.198(4) .
Co3 O9 2.198(4) 2
Co4 O10 2.147(4) 2_766
Co4 O10 2.147(4) .
Co4 O11 2.150(4) 2_766
Co4 O11 2.150(4) .
Co4 N4 2.158(5) .
Co4 N4 2.158(5) 2_766
N1 C9 1.324(8) .
N1 C5 1.351(8) .
N2 C10 1.341(8) .
N2 C14 1.350(8) .
N3 C19 1.340(8) .
N3 C23 1.365(8) .
N4 C28 1.336(8) .
N4 C24 1.338(8) .
N5 C29 1.14(4) .
N6 C31 1.16(3) .
N6 C31 1.91(3) 2_667
O1 H1B 0.8498 .
O1 H1C 0.8500 .
O2 H2C 0.8500 .
O2 H2D 0.8500 .
O3 H3B 0.8500 .
O3 H3C 0.8499 .
O4 S1 1.481(4) .
O5 S1 1.459(6) .
O6 S1 1.465(5) .
O7 S1 1.480(5) .
O8 H8A 0.9600 .
O8 H8B 0.9600 .
O9 H9B 0.8500 .
O9 H9C 0.8499 .
O10 H10B 0.8501 .
O10 H10C 0.8500 .
O11 S2 1.499(4) .
O12 S2 1.495(9) .
O13 S2 1.440(9) .
O14 S2 1.467(15) .
O12' S2 1.80(5) .
O13' S2 1.38(8) .
O14' S2 1.27(3) .
O15 H15B 0.8500 .
O15 H15C 0.8500 .
C1 C12 1.407(8) .
C1 C7 1.412(8) .
C1 C2 1.442(8) .
C2 C4 1.379(9) 2_675
C2 C3 1.381(9) .
C3 C4 1.385(9) .
C3 H3 0.9300 .
C4 C2 1.379(9) 2_675
C4 H4 0.9300 .
C5 C6 1.362(9) .
C5 H5 0.9300 .
C6 C7 1.384(9) .
C6 H6 0.9300 .
C7 C8 1.398(8) .
C8 C9 1.364(9) .
C8 H8 0.9300 .
C9 H9 0.9300 .
C10 C11 1.374(9) .
C10 H10 0.9300 .
C11 C12 1.391(9) .
C11 H11 0.9300 .
C12 C13 1.386(9) .
C13 C14 1.371(9) .
C13 H13 0.9300 .
C14 H14 0.9300 .
C15 C21 1.408(8) .
C15 C26 1.420(8) .
C15 C16 1.436(8) .
C16 C17 1.392(9) .
C16 C18 1.393(9) 2_656
C17 C18 1.379(9) .
C17 H17 0.9300 .
C18 C16 1.393(9) 2_656
C18 H18 0.9300 .
C19 C20 1.380(9) .
C19 H19 0.9300 .
C20 C21 1.393(9) .
C20 H20 0.9300 .
C21 C22 1.397(9) .
C22 C23 1.372(9) .
C22 H22 0.9300 .
C23 H23 0.9300 .
C24 C25 1.374(9) .
C24 H24 0.9300 .
C25 C26 1.384(9) .
C25 H25 0.9300 .
C26 C27 1.359(9) .
C27 C28 1.372(9) .
C27 H27 0.9300 .
C28 H28 0.9300 .
C29 C30 1.49(5) .
C30 H30A 0.9600 .
C30 H30B 0.9600 .
C30 H30C 0.9600 .
C31 C32 1.52(4) .
C31 N6 1.91(3) 2_667
C32 H32A 0.9600 .
C32 H32B 0.9600 .
C32 H32C 0.9600 .

loop_
_geom_torsion_atom_site_label_1
_geom_torsion_atom_site_label_2
_geom_torsion_atom_site_label_3
_geom_torsion_atom_site_label_4
_geom_torsion
_geom_torsion_site_symmetry_1
_geom_torsion_site_symmetry_4
O2 Co1 N1 C9 27.7(5) . .
O2 Co1 N1 C9 -152.3(5) 2_776 .
O1 Co1 N1 C9 -62.0(5) 2_776 .
O1 Co1 N1 C9 118.0(5) . .
N1 Co1 N1 C9 100(100) 2_776 .
O2 Co1 N1 C5 -155.2(5) . .
O2 Co1 N1 C5 24.8(5) 2_776 .
O1 Co1 N1 C5 115.1(5) 2_776 .
O1 Co1 N1 C5 -64.9(5) . .
N1 Co1 N1 C5 -83(100) 2_776 .
O4 Co2 N2 C10 29.8(5) . .
O4 Co2 N2 C10 -150.2(5) 2_565 .
N2 Co2 N2 C10 -132(100) 2_565 .
O3 Co2 N2 C10 -59.0(5) . .
O3 Co2 N2 C10 121.0(5) 2_565 .
O4 Co2 N2 C14 -151.8(5) . .
O4 Co2 N2 C14 28.2(5) 2_565 .
N2 Co2 N2 C14 46(100) 2_565 .
O3 Co2 N2 C14 119.4(5) . .
O3 Co2 N2 C14 -60.6(5) 2_565 .
O8 Co3 N3 C19 141.2(5) 2 .
O8 Co3 N3 C19 -38.8(5) . .
N3 Co3 N3 C19 58(63) 2 .
O9 Co3 N3 C19 -125.0(5) . .
O9 Co3 N3 C19 55.0(5) 2 .
O8 Co3 N3 C23 -44.3(5) 2 .
O8 Co3 N3 C23 135.7(5) . .
N3 Co3 N3 C23 -127(63) 2 .
O9 Co3 N3 C23 49.5(5) . .
O9 Co3 N3 C23 -130.5(5) 2 .
O10 Co4 N4 C28 7.5(5) 2_766 .
O10 Co4 N4 C28 -172.5(5) . .
O11 Co4 N4 C28 -79.5(5) 2_766 .
O11 Co4 N4 C28 100.5(5) . .
N4 Co4 N4 C28 -136(100) 2_766 .
O10 Co4 N4 C24 -166.3(5) 2_766 .
O10 Co4 N4 C24 13.7(5) . .
O11 Co4 N4 C24 106.7(5) 2_766 .
O11 Co4 N4 C24 -73.3(5) . .
N4 Co4 N4 C24 50(100) 2_766 .
O4 Co2 O4 S1 103(100) 2_565 .
N2 Co2 O4 S1 -96.4(4) 2_565 .
N2 Co2 O4 S1 83.6(4) . .
O3 Co2 O4 S1 173.1(4) . .
O3 Co2 O4 S1 -6.9(4) 2_565 .
O10 Co4 O11 S2 -148.2(4) 2_766 .
O10 Co4 O11 S2 31.8(4) . .
O11 Co4 O11 S2 19(100) 2_766 .
N4 Co4 O11 S2 120.9(4) . .
N4 Co4 O11 S2 -59.1(4) 2_766 .
Co2 O4 S1 O5 -103.4(5) . .
Co2 O4 S1 O6 17.4(5) . .
Co2 O4 S1 O7 136.0(4) . .
Co4 O11 S2 O14' 1(3) . .
Co4 O11 S2 O13' -154(4) . .
Co4 O11 S2 O13 68.6(7) . .
Co4 O11 S2 O14 -166.7(7) . .
Co4 O11 S2 O12 -49.2(7) . .
Co4 O11 S2 O12' 107.2(19) . .
C12 C1 C2 C4 -128.0(7) . 2_675
C7 C1 C2 C4 61.6(8) . 2_675
C12 C1 C2 C3 54.7(9) . .
C7 C1 C2 C3 -115.7(7) . .
C4 C2 C3 C4 -1.3(11) 2_675 .
C1 C2 C3 C4 176.0(6) . .
C2 C3 C4 C2 1.3(11) . 2_675
C9 N1 C5 C6 1.0(10) . .
Co1 N1 C5 C6 -176.4(5) . .
N1 C5 C6 C7 -1.1(11) . .
C5 C6 C7 C8 0.3(10) . .
C5 C6 C7 C1 -178.7(6) . .
C12 C1 C7 C6 -153.7(7) . .
C2 C1 C7 C6 15.8(9) . .
C12 C1 C7 C8 27.3(10) . .
C2 C1 C7 C8 -163.2(6) . .
C6 C7 C8 C9 0.5(9) . .
C1 C7 C8 C9 179.5(6) . .
C5 N1 C9 C8 -0.1(10) . .
Co1 N1 C9 C8 177.1(5) . .
C7 C8 C9 N1 -0.6(10) . .
C14 N2 C10 C11 0.0(10) . .
Co2 N2 C10 C11 178.5(5) . .
N2 C10 C11 C12 0.9(10) . .
C10 C11 C12 C13 -0.6(10) . .
C10 C11 C12 C1 176.2(6) . .
C7 C1 C12 C13 -158.4(6) . .
C2 C1 C12 C13 32.1(9) . .
C7 C1 C12 C11 24.8(10) . .
C2 C1 C12 C11 -144.7(6) . .
C11 C12 C13 C14 -0.6(10) . .
C1 C12 C13 C14 -177.5(6) . .
C10 N2 C14 C13 -1.3(10) . .
Co2 N2 C14 C13 -179.8(5) . .
C12 C13 C14 N2 1.6(11) . .
C21 C15 C16 C17 117.7(7) . .
C26 C15 C16 C17 -54.2(9) . .
C21 C15 C16 C18 -59.4(9) . 2_656
C26 C15 C16 C18 128.7(7) . 2_656
C18 C16 C17 C18 0.3(11) 2_656 .
C15 C16 C17 C18 -176.8(6) . .
C16 C17 C18 C16 -0.3(11) . 2_656
C23 N3 C19 C20 1.4(9) . .
Co3 N3 C19 C20 176.1(5) . .
N3 C19 C20 C21 0.7(10) . .
C19 C20 C21 C22 -2.7(9) . .
C19 C20 C21 C15 179.4(6) . .
C26 C15 C21 C20 -26.9(10) . .
C16 C15 C21 C20 162.0(6) . .
C26 C15 C21 C22 155.3(6) . .
C16 C15 C21 C22 -15.8(9) . .
C20 C21 C22 C23 2.5(9) . .
C15 C21 C22 C23 -179.6(6) . .
C19 N3 C23 C22 -1.6(9) . .
Co3 N3 C23 C22 -176.7(5) . .
C21 C22 C23 N3 -0.4(10) . .
C28 N4 C24 C25 0.4(10) . .
Co4 N4 C24 C25 174.8(5) . .
N4 C24 C25 C26 -0.8(11) . .
C24 C25 C26 C27 0.6(10) . .
C24 C25 C26 C15 -175.7(6) . .
C21 C15 C26 C27 156.2(7) . .
C16 C15 C26 C27 -32.5(9) . .
C21 C15 C26 C25 -27.6(10) . .
C16 C15 C26 C25 143.7(7) . .
C25 C26 C27 C28 -0.1(11) . .
C15 C26 C27 C28 176.3(6) . .
C24 N4 C28 C27 0.2(10) . .
Co4 N4 C28 C27 -174.0(5) . .
C26 C27 C28 N4 -0.3(11) . .
C31 N6 C31 C32 178(4) 2_667 .
C31 N6 C31 N6 0.000(1) 2_667 2_667
